data_1011293
loop_
_publ_author_name
'Grime, H'
'Santos, J A'

_publ_section_title
;
The structure and colour of anhydrous cobalt chloride Co Cl2, at room
and very low temperatures
;
_journal_coden_ASTM ZEKGAX
_journal_name_full
;
Zeitschrift fuer Kristallographie, Kristallgeometrie, Kristallphysik,
Kristallchemie (-144,1977)
;
_journal_page_first 136
_journal_page_last 141
_journal_volume 88
_journal_year 1934
_chemical_formula_structural 'Co Cl2'
_chemical_formula_sum 'Cl2 Co'
_chemical_name_systematic 'Cobalt chloride'
_space_group_IT_number 166
_symmetry_cell_setting trigonal
_symmetry_space_group_name_Hall '-P 3* 2'
_symmetry_space_group_name_H-M 'R -3 m :R'
_cell_angle_alpha 33.43
_cell_angle_beta 33.43
_cell_angle_gamma 33.43
_cell_formula_units_Z 1
_cell_length_a 6.16
_cell_length_b 6.16
_cell_length_c 6.16
_cell_volume 63.2
_database_code_amcsd 0010531
_exptl_crystal_density_diffrn 3.413
_cod_original_sg_symbol_H-M 'R -3 m R'
_cod_database_code 1011293
_amcsd_formula_title CoCl2

loop_
_space_group_symop_operation_xyz
x,y,z
y,x,z
y,z,x
x,z,y
z,x,y
z,y,x
-x,-y,-z
-y,-x,-z
-y,-z,-x
-x,-z,-y
-z,-x,-y
-z,-y,-x

loop_
_atom_site_label
_atom_site_type_symbol
_atom_site_symmetry_multiplicity
_atom_site_Wyckoff_symbol
_atom_site_fract_x
_atom_site_fract_y
_atom_site_fract_z
_atom_site_occupancy
_atom_site_attached_hydrogens
_atom_site_calc_flag
Co1 Co2+ 1 a 0. 0. 0. 1. 0 d
Cl1 Cl1- 2 c 0.25 0.25 0.25 1. 0 d

loop_
_atom_type_symbol
_atom_type_oxidation_number
Co2+ 2.000
Cl1- -1.000

loop_
_cod_related_entry_id
_cod_related_entry_database
_cod_related_entry_code
1 AMCSD 0010531
